data_7702417
loop_
_publ_author_name
'Yamamoto, Yasuhiro'
'Sugawara, Ken-ichiro'
'Aiko, Tsuyoshi'
'Ma, Jian-Fang'

_publ_contact_author
;
    ENTER NAME
 ENTER ADDRESS
;
_publ_section_title
;
 Reaction of [RuCl2(DMSO)4] with aromatic phosphines bearing ortho-methoxy
 groups&#x200A;&#x2020;
;
_journal_issue 22
_journal_name_full 'Journal of the Chemical Society, Dalton Transactions'
_journal_page_first 4003
_journal_paper_doi 10.1039/a906435d
_journal_year 1999
_chemical_compound_source 'compound 5b'
_chemical_formula_moiety 'C50 H52 Cl2 N3 O2 P Ru '
_chemical_formula_sum 'C50 H52 Cl2 N3 O2 P Ru'
_chemical_formula_weight 929.93
_space_group_IT_number 14
_space_group_name_Hall '-P 2yn'
_space_group_name_H-M_alt 'P 1 21/n 1'
_symmetry_cell_setting monoclinic
_symmetry_Int_Tables_number 14
_symmetry_space_group_name_H-M 'P 1 21/n 1'
_audit_creation_date 'Wed Mar 10 10:32:26 1999'
_audit_creation_method 'from TEXRAY.INF file'
_cell_angle_alpha 90
_cell_angle_beta 93.17(2)
_cell_angle_gamma 90
_cell_formula_units_Z 4
_cell_length_a 11.667(3)
_cell_length_b 20.205(4)
_cell_length_c 19.932(4)
_cell_measurement_reflns_used 25
_cell_measurement_temperature 299.2
_cell_measurement_theta_max 14.8
_cell_measurement_theta_min 14.4
_cell_volume 4691.4(18)
_computing_cell_refinement 'MSC/AFC Diffractometer Control'
_computing_data_collection 'MSC/AFC Diffractometer Control'
_computing_data_reduction teXsan
_computing_publication_material teXsan
_computing_structure_refinement teXsan
_computing_structure_solution 'DIRDIF92 (PATTY)'
_diffrn_ambient_temperature 299.2
_diffrn_measurement_device 'Rigaku AFC5S'
_diffrn_measurement_method \w-2\q
_diffrn_orient_matrix_UB_11 -0.00845
_diffrn_orient_matrix_UB_12 0.04520
_diffrn_orient_matrix_UB_13 -0.02010
_diffrn_orient_matrix_UB_21 0.01883
_diffrn_orient_matrix_UB_22 -0.01818
_diffrn_orient_matrix_UB_23 -0.04474
_diffrn_orient_matrix_UB_31 -0.08332
_diffrn_orient_matrix_UB_32 -0.00869
_diffrn_orient_matrix_UB_33 -0.01093
_diffrn_radiation_detector 'scintillation counter'
_diffrn_radiation_monochromator graphite
_diffrn_radiation_source 'Rigaku sealed tube'
_diffrn_radiation_type 'Mo K\a'
_diffrn_radiation_wavelength 0.7107
_diffrn_reflns_av_R_equivalents 5.32
_diffrn_reflns_av_sigmaI/netI 0.056
_diffrn_reflns_limit_h_max 0
_diffrn_reflns_limit_h_min -12
_diffrn_reflns_limit_k_max 21
_diffrn_reflns_limit_k_min 0
_diffrn_reflns_limit_l_max 21
_diffrn_reflns_limit_l_min -21
_diffrn_reflns_number 6729
_diffrn_reflns_reduction_process 'Lp corrections applied'
_diffrn_reflns_theta_max 22.50
_diffrn_reflns_theta_min 2.02
_diffrn_standards_decay_% -0.07
_diffrn_standards_interval_count 200
_diffrn_standards_number 3
_exptl_absorpt_coefficient_mu 0.523
_exptl_absorpt_correction_T_max 0.999
_exptl_absorpt_correction_T_min 0.960
_exptl_absorpt_correction_type '\y scans(North,Phillips & Mathews,1968)'
_exptl_crystal_colour pale
_exptl_crystal_density_diffrn 1.316
_exptl_crystal_density_meas ?
_exptl_crystal_description prismatic
_exptl_crystal_F_000 1928.00
_exptl_crystal_size_max 0.400
_exptl_crystal_size_mid 0.300
_exptl_crystal_size_min 0.200
_refine_diff_density_max 1.04
_refine_diff_density_min -0.67
_refine_ls_extinction_method none
_refine_ls_goodness_of_fit_obs 1.898
_refine_ls_hydrogen_treatment noref
_refine_ls_matrix_type full
_refine_ls_number_constraints 0
_refine_ls_number_parameters 532
_refine_ls_number_reflns 4334
_refine_ls_number_restraints 0
_refine_ls_R_factor_obs 0.0534
_refine_ls_shift/esd_max 0.7450
_refine_ls_shift/esd_mean 0.0340
_refine_ls_structure_factor_coef F
_refine_ls_weighting_details 'w = 1/[\s^2^(Fo) + 0.00245|Fo|^2^]'
_refine_ls_weighting_scheme calc
_refine_ls_wR_factor_obs 0.1113
_reflns_number_observed 4334
_reflns_number_total 6364
_reflns_observed_criterion >3.0sigma(I)
_cod_data_source_file 906435d.txt
_cod_data_source_block 5b
_cod_depositor_comments
;
The following automatic conversions were performed:

data item '_exptl_crystal_density_meas' value 'not measured' was
changed to '?' -- the value is perceived as not measured.

data item '_refine_ls_weighting_scheme' value 'w = 1/[\s^2^(Fo) +
0.00245|Fo|^2^]' was changed to 'calc'. A new data item
'_refine_ls_weighting_details' was created with the value set to 'w =
1/[\s^2^(Fo) + 0.00245|Fo|^2^]'.

Automatic conversion script
Id: cif_fix_values 6909 2019-04-08 15:41:33Z antanas 
;
_cod_original_cell_volume 4691(1)
_cod_original_sg_symbol_H-M 'P 21/n     '
_cod_original_formula_sum 'C50 H52 Cl2 N3 O2 P Ru '
_cod_database_code 7702417

loop_
_symmetry_equiv_pos_as_xyz
'   +x,   +y,   +z'
1/2-x,1/2+y,1/2-z
'   -x,   -y,   -z'
1/2+x,1/2-y,1/2+z

loop_
_atom_site_aniso_label
_atom_site_aniso_U_11
_atom_site_aniso_U_22
_atom_site_aniso_U_33
_atom_site_aniso_U_12
_atom_site_aniso_U_13
_atom_site_aniso_U_23
Ru(1) 0.0283(3) 0.0363(4) 0.0415(4) 0.0068(3) 0.0059(3) 0.0055(3)
Cl(1) 0.032(1) 0.077(2) 0.062(2) -0.003(1) 0.000(1) -0.003(1)
Cl(2) 0.054(1) 0.046(1) 0.050(1) 0.000(1) 0.003(1) -0.007(1)
P(1) 0.026(1) 0.034(1) 0.045(1) 0.0008(9) 0.0018(9) -0.002(1)
O(1) 0.055(4) 0.068(5) 0.051(4) -0.010(3) -0.006(3) 0.005(3)
O(2) 0.076(5) 0.044(4) 0.078(5) -0.014(4) -0.020(4) 0.007(4)
N(1) 0.052(4) 0.042(4) 0.046(5) 0.005(4) 0.000(4) 0.017(4)
N(2) 0.040(4) 0.057(5) 0.061(5) 0.015(4) 0.017(4) 0.014(4)
N(3) 0.040(4) 0.054(5) 0.055(5) 0.004(4) 0.011(4) 0.012(4)
C(1) 0.020(4) 0.051(5) 0.054(5) 0.000(4) 0.001(4) -0.010(4)
C(2) 0.030(4) 0.063(6) 0.055(6) -0.010(4) 0.015(4) -0.014(5)
C(3) 0.033(5) 0.15(1) 0.046(6) -0.028(6) 0.013(4) -0.043(7)
C(4) 0.064(6) 0.053(6) 0.114(10) -0.034(5) 0.040(6) -0.025(7)
C(5) 0.044(5) 0.060(6) 0.072(7) -0.010(5) 0.011(5) -0.018(6)
C(6) 0.024(4) 0.044(5) 0.068(6) -0.006(4) 0.002(4) -0.007(5)
C(7) 0.12(1) 0.12(1) 0.078(9) -0.030(9) -0.035(8) 0.029(8)
C(8) 0.073(7) 0.057(7) 0.095(9) -0.005(6) 0.007(6) 0.015(6)
C(9) 0.029(4) 0.024(4) 0.070(6) -0.002(4) -0.010(4) -0.006(4)
C(10) 0.041(5) 0.049(6) 0.073(7) 0.008(5) -0.002(5) -0.010(5)
C(11) 0.045(6) 0.068(7) 0.100(9) 0.023(5) -0.016(6) -0.014(6)
C(12) 0.056(6) 0.064(7) 0.098(9) 0.029(5) -0.027(6) -0.003(6)
C(13) 0.077(7) 0.061(7) 0.055(6) 0.008(6) -0.023(6) -0.004(5)
C(14) 0.044(5) 0.047(5) 0.053(6) 0.012(4) -0.009(4) -0.002(5)
C(15) 0.022(4) 0.045(5) 0.047(5) -0.003(4) 0.003(4) 0.006(4)
C(16) 0.038(5) 0.044(5) 0.050(5) -0.001(4) 0.001(4) -0.004(4)
C(17) 0.054(6) 0.049(6) 0.067(7) -0.015(5) 0.005(5) -0.001(5)
C(18) 0.046(5) 0.073(7) 0.076(7) -0.013(5) 0.016(5) 0.007(6)
C(19) 0.048(6) 0.111(9) 0.071(7) -0.005(6) 0.037(5) -0.011(7)
C(20) 0.049(5) 0.060(6) 0.061(6) -0.012(5) 0.014(5) -0.018(5)
C(21) 0.036(5) 0.041(5) 0.051(5) 0.005(4) 0.009(4) -0.008(4)
C(22) 0.056(5) 0.029(5) 0.044(5) 0.006(4) -0.011(4) 0.001(4)
C(23) 0.056(6) 0.047(6) 0.052(6) 0.007(5) -0.008(5) 0.000(5)
C(24) 0.058(6) 0.056(6) 0.064(6) 0.012(5) -0.020(5) -0.008(5)
C(25) 0.090(8) 0.041(6) 0.059(6) 0.002(6) -0.030(6) 0.001(5)
C(26) 0.074(7) 0.059(6) 0.045(6) -0.012(5) -0.014(5) 0.013(5)
C(27) 0.053(5) 0.050(6) 0.047(5) -0.007(5) -0.011(5) 0.009(5)
C(28) 0.057(7) 0.090(9) 0.093(9) 0.009(6) 0.006(6) 0.017(7)
C(29) 0.12(1) 0.079(8) 0.067(7) 0.008(8) -0.037(7) 0.023(6)
C(30) 0.074(7) 0.084(8) 0.075(7) 0.006(6) 0.009(6) 0.027(6)
C(31) 0.034(5) 0.051(5) 0.047(5) 0.008(4) 0.004(4) 0.009(4)
C(32) 0.033(4) 0.049(5) 0.045(5) 0.016(4) 0.011(4) 0.010(4)
C(33) 0.045(5) 0.065(6) 0.059(6) -0.002(5) 0.004(5) -0.010(5)
C(34) 0.023(4) 0.097(8) 0.069(7) 0.001(5) 0.002(4) 0.006(6)
C(35) 0.051(6) 0.081(7) 0.049(6) 0.033(5) 0.009(5) 0.009(5)
C(36) 0.059(6) 0.051(6) 0.065(6) 0.017(5) 0.007(5) -0.002(5)
C(37) 0.036(5) 0.046(5) 0.060(6) 0.009(4) 0.004(4) 0.004(5)
C(38) 0.071(8) 0.11(1) 0.13(1) -0.014(8) 0.000(8) -0.026(9)
C(39) 0.061(6) 0.13(1) 0.080(8) 0.050(7) 0.029(6) 0.021(7)
C(40) 0.067(7) 0.052(7) 0.15(1) 0.000(6) 0.002(8) 0.011(7)
C(41) 0.031(4) 0.046(5) 0.054(6) 0.005(4) 0.002(4) 0.004(5)
C(42) 0.046(5) 0.044(5) 0.045(5) 0.007(4) 0.011(4) 0.014(4)
C(43) 0.037(5) 0.052(6) 0.053(6) 0.009(4) 0.005(4) 0.007(5)
C(44) 0.042(5) 0.052(6) 0.062(6) -0.002(4) 0.013(5) 0.004(5)
C(45) 0.060(6) 0.051(6) 0.059(6) 0.001(5) 0.013(5) 0.011(5)
C(46) 0.083(7) 0.070(7) 0.041(5) 0.001(6) 0.014(5) 0.015(5)
C(47) 0.055(6) 0.045(6) 0.061(6) 0.011(5) 0.000(5) 0.003(5)
C(48) 0.063(7) 0.099(9) 0.062(7) -0.012(6) -0.003(6) 0.009(6)
C(49) 0.111(10) 0.099(9) 0.073(8) -0.016(8) 0.032(7) 0.029(7)
C(50) 0.069(7) 0.072(8) 0.079(8) -0.005(6) -0.005(6) -0.005(6)

loop_
_atom_site_label
_atom_site_fract_x
_atom_site_fract_y
_atom_site_fract_z
_atom_site_U_iso_or_equiv
_atom_site_thermal_displace_type
_atom_site_calc_flag
_atom_site_occupancy
Ru1 0.15720(5) 0.08339(3) 0.23486(3) 0.0352(2) Uani d 1.00
Cl1 0.0158(2) 0.0242(1) 0.1644(1) 0.0569(7) Uani d 1.00
Cl2 0.2844(2) 0.1481(1) 0.3108(1) 0.0499(7) Uani d 1.00
P1 0.3148(2) 0.0281(1) 0.1856(1) 0.0350(6) Uani d 1.00
O1 0.2169(5) 0.0397(3) 0.0477(3) 0.058(2) Uani d 1.00
O2 0.2873(6) -0.1155(3) 0.2202(4) 0.067(2) Uani d 1.00
N1 0.1421(6) 0.1950(4) 0.1242(4) 0.047(2) Uani d 1.00
N2 -0.0495(6) 0.1607(4) 0.2904(4) 0.052(2) Uani d 1.00
N3 0.1106(6) -0.0224(4) 0.3454(4) 0.049(2) Uani d 1.00
C1 0.2675(6) -0.0404(4) 0.1306(4) 0.042(2) Uani d 1.00
C2 0.2206(7) -0.0264(5) 0.0655(5) 0.049(3) Uani d 1.00
C3 0.1804(8) -0.0825(7) 0.0241(5) 0.078(4) Uani d 1.00
C4 0.1841(9) -0.1457(5) 0.0498(6) 0.076(4) Uani d 1.00
C5 0.2208(8) -0.1583(5) 0.1134(5) 0.059(3) Uani d 1.00
C6 0.2583(7) -0.1065(4) 0.1538(5) 0.045(3) Uani d 1.00
C7 0.160(1) 0.0624(7) -0.0120(7) 0.106(5) Uani d 1.00
C8 0.2634(10) -0.1753(5) 0.2519(6) 0.075(4) Uani d 1.00
C9 0.4279(7) -0.0095(4) 0.2418(5) 0.042(2) Uani d 1.00
C10 0.5238(8) -0.0386(5) 0.2149(5) 0.055(3) Uani d 1.00
C11 0.6072(9) -0.0693(5) 0.2561(7) 0.072(4) Uani d 1.00
C12 0.5966(9) -0.0721(5) 0.3232(6) 0.074(4) Uani d 1.00
C13 0.5044(10) -0.0439(5) 0.3508(5) 0.065(3) Uani d 1.00
C14 0.4205(7) -0.0113(4) 0.3101(5) 0.048(3) Uani d 1.00
C15 0.4120(6) 0.0815(4) 0.1377(4) 0.038(2) Uani d 1.00
C16 0.4467(7) 0.1411(4) 0.1674(4) 0.044(3) Uani d 1.00
C17 0.5309(8) 0.1792(5) 0.1392(5) 0.057(3) Uani d 1.00
C18 0.5771(8) 0.1607(5) 0.0814(6) 0.065(3) Uani d 1.00
C19 0.5413(9) 0.1032(6) 0.0493(6) 0.076(4) Uani d 1.00
C20 0.4598(8) 0.0624(5) 0.0785(5) 0.056(3) Uani d 1.00
C21 0.1554(7) 0.1543(4) 0.1643(4) 0.042(3) Uani d 1.00
C22 0.1057(8) 0.2432(4) 0.0799(4) 0.044(3) Uani d 1.00
C23 -0.0094(8) 0.2638(5) 0.0805(5) 0.052(3) Uani d 1.00
C24 -0.0436(8) 0.3138(5) 0.0365(5) 0.060(3) Uani d 1.00
C25 0.0321(10) 0.3428(5) -0.0047(5) 0.065(3) Uani d 1.00
C26 0.1442(9) 0.3210(5) -0.0042(5) 0.060(3) Uani d 1.00
C27 0.1830(8) 0.2709(5) 0.0380(5) 0.050(3) Uani d 1.00
C28 -0.0908(9) 0.2333(6) 0.1278(6) 0.080(4) Uani d 1.00
C29 -0.006(1) 0.3983(6) -0.0521(6) 0.091(4) Uani d 1.00
C30 0.3051(10) 0.2475(6) 0.0395(6) 0.077(4) Uani d 1.00
C31 0.0288(7) 0.1325(4) 0.2711(4) 0.044(3) Uani d 1.00
C32 -0.1485(7) 0.1943(4) 0.3090(4) 0.042(3) Uani d 1.00
C33 -0.2541(8) 0.1626(5) 0.2998(5) 0.056(3) Uani d 1.00
C34 -0.3497(7) 0.1966(6) 0.3164(5) 0.063(3) Uani d 1.00
C35 -0.3437(8) 0.2572(6) 0.3427(5) 0.060(3) Uani d 1.00
C36 -0.2389(9) 0.2861(5) 0.3509(5) 0.058(3) Uani d 1.00
C37 -0.1381(7) 0.2566(4) 0.3343(5) 0.047(3) Uani d 1.00
C38 -0.262(1) 0.0954(7) 0.2705(8) 0.106(5) Uani d 1.00
C39 -0.4526(9) 0.2894(7) 0.3631(6) 0.091(4) Uani d 1.00
C40 -0.026(1) 0.2894(6) 0.3416(8) 0.091(4) Uani d 1.00
C41 0.1355(7) 0.0143(4) 0.3041(5) 0.044(3) Uani d 1.00
C42 0.0587(7) -0.0635(4) 0.3919(4) 0.045(3) Uani d 1.00
C43 -0.0316(7) -0.1054(5) 0.3695(5) 0.047(3) Uani d 1.00
C44 -0.0843(7) -0.1414(5) 0.4177(5) 0.052(3) Uani d 1.00
C45 -0.0510(8) -0.1391(5) 0.4852(5) 0.056(3) Uani d 1.00
C46 0.0410(10) -0.1000(5) 0.5050(5) 0.064(3) Uani d 1.00
C47 0.0995(8) -0.0611(5) 0.4593(5) 0.054(3) Uani d 1.00
C48 -0.0686(10) -0.1093(6) 0.2962(6) 0.075(4) Uani d 1.00
C49 -0.113(1) -0.1794(7) 0.5351(6) 0.093(4) Uani d 1.00
C50 0.2007(9) -0.0172(6) 0.4801(6) 0.074(4) Uani d 1.00
H1 0.1499 -0.0761 -0.0210 0.0987 Uiso calc 1.00
H2 0.1618 -0.1839 0.0220 0.0891 Uiso calc 1.00
H3 0.2212 -0.2036 0.1317 0.0732 Uiso calc 1.00
H4 0.5338 -0.0369 0.1673 0.0643 Uiso calc 1.00
H5 0.6717 -0.0883 0.2364 0.0830 Uiso calc 1.00
H6 0.6522 -0.0962 0.3509 0.0847 Uiso calc 1.00
H7 0.4995 -0.0450 0.3988 0.0772 Uiso calc 1.00
H8 0.3566 0.0096 0.3305 0.0572 Uiso calc 1.00
H9 0.4123 0.1553 0.2090 0.0533 Uiso calc 1.00
H10 0.5573 0.2199 0.1613 0.0714 Uiso calc 1.00
H11 0.6314 0.1898 0.0596 0.0770 Uiso calc 1.00
H12 0.5752 0.0901 0.0094 0.0929 Uiso calc 1.00
H13 0.4364 0.0223 0.0567 0.0691 Uiso calc 1.00
H14 -0.1227 0.3286 0.0334 0.0708 Uiso calc 1.00
H15 0.1938 0.3402 -0.0360 0.0732 Uiso calc 1.00
H16 -0.4234 0.1756 0.3093 0.0735 Uiso calc 1.00
H17 -0.2341 0.3298 0.3700 0.0722 Uiso calc 1.00
H18 -0.1461 -0.1708 0.4029 0.0608 Uiso calc 1.00
H19 0.0678 -0.0995 0.5512 0.0784 Uiso calc 1.00
H20 0.1683 0.1103 -0.0155 0.1279 Uiso calc 1.00
H21 0.1913 0.0433 -0.0504 0.1279 Uiso calc 1.00
H22 0.0803 0.0529 -0.0121 0.1279 Uiso calc 1.00
H23 0.1812 -0.1850 0.2496 0.0888 Uiso calc 1.00
H24 0.3001 -0.2125 0.2322 0.0888 Uiso calc 1.00
H25 0.2870 -0.1747 0.2991 0.0888 Uiso calc 1.00
H26 -0.1640 0.2514 0.1224 0.0951 Uiso calc 1.00
H27 -0.0949 0.1858 0.1206 0.0951 Uiso calc 1.00
H28 -0.0613 0.2394 0.1738 0.0951 Uiso calc 1.00
H29 0.0394 0.4362 -0.0424 0.1087 Uiso calc 1.00
H30 0.0045 0.3848 -0.0977 0.1087 Uiso calc 1.00
H31 -0.0843 0.4079 -0.0475 0.1087 Uiso calc 1.00
H32 0.3198 0.2138 0.0716 0.0865 Uiso calc 1.00
H33 0.3236 0.2312 -0.0040 0.0865 Uiso calc 1.00
H34 0.3571 0.2840 0.0501 0.0865 Uiso calc 1.00
H35 -0.2962 0.0639 0.3015 0.1177 Uiso calc 1.00
H36 -0.3070 0.0938 0.2297 0.1177 Uiso calc 1.00
H37 -0.1868 0.0775 0.2628 0.1177 Uiso calc 1.00
H38 -0.4355 0.3334 0.3798 0.0998 Uiso calc 1.00
H39 -0.5069 0.2940 0.3254 0.0998 Uiso calc 1.00
H40 -0.4868 0.2651 0.3972 0.0998 Uiso calc 1.00
H41 0.0268 0.2650 0.3709 0.1051 Uiso calc 1.00
H42 0.0069 0.2943 0.2992 0.1051 Uiso calc 1.00
H43 -0.0335 0.3330 0.3608 0.1051 Uiso calc 1.00
H44 -0.1468 -0.0976 0.2880 0.0904 Uiso calc 1.00
H45 -0.0221 -0.0810 0.2704 0.0904 Uiso calc 1.00
H46 -0.0588 -0.1541 0.2794 0.0904 Uiso calc 1.00
H47 -0.1403 -0.1511 0.5705 0.1070 Uiso calc 1.00
H48 -0.1745 -0.2030 0.5156 0.1070 Uiso calc 1.00
H49 -0.0594 -0.2103 0.5578 0.1070 Uiso calc 1.00
H50 0.2193 -0.0215 0.5280 0.0916 Uiso calc 1.00
H51 0.2686 -0.0299 0.4578 0.0916 Uiso calc 1.00
H52 0.1852 0.0279 0.4708 0.0916 Uiso calc 1.00

loop_
_atom_type_symbol
_atom_type_oxidation_number
_atom_type_number_in_cell
_atom_type_scat_dispersion_real
_atom_type_scat_dispersion_imag
_atom_type_scat_source
C 0 200 0.003 0.002
;International Tables for Crystallography
(1992, Vol. C, Tables 4.2.6.8 and 6.1.1.1)
;
H 0 208 0.000 0.000
;International Tables for Crystallography
(1992, Vol. C, Table 6.1.1.2)
;
N 0 12 0.006 0.003
;International Tables for Crystallography
(1992, Vol. C, Tables 4.2.6.8 and 6.1.1.1)
;
O 0 8 0.011 0.006
;International Tables for Crystallography
(1992, Vol. C, Tables 4.2.6.8 and 6.1.1.1)
;
P 0 4 0.102 0.094
;International Tables for Crystallography
(1992, Vol. C, Tables 4.2.6.8 and 6.1.1.1)
;
Ru 0 4 -1.259 0.836
;International Tables for Crystallography
(1992, Vol. C, Tables 4.2.6.8 and 6.1.1.1)
;
Cl 0 8 0.148 0.159
;International Tables for Crystallography
(1992, Vol. C, Tables 4.2.6.8 and 6.1.1.1)
;

loop_
_geom_bond_atom_site_label_1
_geom_bond_atom_site_label_2
_geom_bond_distance
_geom_bond_site_symmetry_1
_geom_bond_site_symmetry_2
_geom_bond_publ_flag
Ru(1) Cl(1) 2.423(2) 1_555 1_555 yes
Ru(1) Cl(2) 2.439(2) 1_555 1_555 yes
Ru(1) P(1) 2.408(2) 1_555 1_555 yes
Ru(1) C(21) 2.008(9) 1_555 1_555 yes
Ru(1) C(31) 1.967(9) 1_555 1_555 yes
Ru(1) C(41) 1.989(9) 1_555 1_555 yes
P(1) C(1) 1.831(9) 1_555 1_555 yes
P(1) C(9) 1.846(8) 1_555 1_555 yes
P(1) C(15) 1.866(8) 1_555 1_555 yes
O(1) C(2) 1.38(1) 1_555 1_555 yes
O(1) C(7) 1.41(1) 1_555 1_555 yes
O(2) C(6) 1.36(1) 1_555 1_555 yes
O(2) C(8) 1.40(1) 1_555 1_555 yes
N(1) C(21) 1.15(1) 1_555 1_555 yes
N(1) C(22) 1.37(1) 1_555 1_555 yes
N(2) C(31) 1.16(1) 1_555 1_555 yes
N(2) C(32) 1.41(1) 1_555 1_555 yes
N(3) C(41) 1.16(1) 1_555 1_555 yes
N(3) C(42) 1.41(1) 1_555 1_555 yes
C(1) C(2) 1.41(1) 1_555 1_555 yes
C(1) C(6) 1.42(1) 1_555 1_555 yes
C(2) C(3) 1.46(1) 1_555 1_555 yes
C(3) C(4) 1.38(2) 1_555 1_555 yes
C(4) C(5) 1.34(2) 1_555 1_555 yes
C(5) C(6) 1.38(1) 1_555 1_555 yes
C(9) C(10) 1.40(1) 1_555 1_555 yes
C(9) C(14) 1.37(1) 1_555 1_555 yes
C(10) C(11) 1.39(1) 1_555 1_555 yes
C(11) C(12) 1.35(2) 1_555 1_555 yes
C(12) C(13) 1.36(2) 1_555 1_555 yes
C(13) C(14) 1.40(1) 1_555 1_555 yes
C(15) C(16) 1.39(1) 1_555 1_555 yes
C(15) C(20) 1.39(1) 1_555 1_555 yes
C(16) C(17) 1.39(1) 1_555 1_555 yes
C(17) C(18) 1.35(1) 1_555 1_555 yes
C(18) C(19) 1.38(2) 1_555 1_555 yes
C(19) C(20) 1.41(1) 1_555 1_555 yes
C(22) C(23) 1.41(1) 1_555 1_555 yes
C(22) C(27) 1.38(1) 1_555 1_555 yes
C(23) C(24) 1.38(1) 1_555 1_555 yes
C(23) C(28) 1.51(1) 1_555 1_555 yes
C(24) C(25) 1.37(1) 1_555 1_555 yes
C(25) C(26) 1.38(1) 1_555 1_555 yes
C(25) C(29) 1.52(1) 1_555 1_555 yes
C(26) C(27) 1.38(1) 1_555 1_555 yes
C(27) C(30) 1.50(1) 1_555 1_555 yes
C(32) C(33) 1.39(1) 1_555 1_555 yes
C(32) C(37) 1.36(1) 1_555 1_555 yes
C(33) C(34) 1.37(1) 1_555 1_555 yes
C(33) C(38) 1.48(2) 1_555 1_555 yes
C(34) C(35) 1.33(1) 1_555 1_555 yes
C(35) C(36) 1.36(1) 1_555 1_555 yes
C(35) C(39) 1.50(1) 1_555 1_555 yes
C(36) C(37) 1.38(1) 1_555 1_555 yes
C(37) C(40) 1.47(1) 1_555 1_555 yes
C(42) C(43) 1.41(1) 1_555 1_555 yes
C(42) C(47) 1.40(1) 1_555 1_555 yes
C(43) C(44) 1.38(1) 1_555 1_555 yes
C(43) C(48) 1.50(1) 1_555 1_555 yes
C(44) C(45) 1.38(1) 1_555 1_555 yes
C(45) C(46) 1.37(1) 1_555 1_555 yes
C(45) C(49) 1.50(1) 1_555 1_555 yes
C(46) C(47) 1.41(1) 1_555 1_555 yes
C(47) C(50) 1.52(1) 1_555 1_555 yes

loop_
_geom_contact_atom_site_label_1
_geom_contact_atom_site_label_2
_geom_contact_distance
_geom_contact_site_symmetry_1
_geom_contact_site_symmetry_2
C(4) C(39) 3.54(1) 1_555 2_445
C(5) C(39) 3.36(1) 1_555 2_445
C(11) C(40) 3.56(2) 1_555 2_545
C(13) C(29) 3.53(2) 1_555 4_555
C(26) C(35) 3.45(1) 1_555 4_554
C(26) C(39) 3.59(2) 1_555 4_554
C(26) C(34) 3.60(1) 1_555 4_554
